data_7704722
loop_
_publ_author_name
'Rodrigues, Ana I.'
'Krishnamoorthy, Paramasivam'
'Gomes, Clara S. B.'
'Carmona, Nicolas'
'Di Paolo, Roberto E.'
'Pander, Piotr'
'Pina, Jo\~ao'
'S\'ergio Seixas de Melo, J'
'Dias, Fernando B.'
'Calhorda, Maria Jos\'e'
'Ma\,canita, Ant\'onio L'
'Morgado, Jorge'
'Gomes, Pedro T.'

_publ_section_title
;
 Luminescent halogen-substituted 2-(N-arylimino)pyrrolyl boron complexes:
 the internal heavy-atom effect.
;
_journal_issue 29
_journal_name_full 'Dalton transactions (Cambridge, England : 2003)'
_journal_page_first 10185
_journal_page_last 10202
_journal_paper_doi 10.1039/d0dt01845g
_journal_volume 49
_journal_year 2020
_chemical_formula_moiety 'C23  H18  B  N2  Br'
_chemical_formula_sum 'C23 H18 B Br N2'
_chemical_formula_weight 413.11
_space_group_crystal_system triclinic
_space_group_IT_number 2
_space_group_name_Hall '-P 1'
_space_group_name_H-M_alt 'P -1'
_atom_sites_solution_hydrogens mixed
_audit_creation_method SHELXL-2018/3
_audit_update_record
;
2020-05-18 deposited with the CCDC.	2020-06-29 downloaded from the CCDC.
;
_cell_angle_alpha 97.133(3)
_cell_angle_beta 96.005(3)
_cell_angle_gamma 91.090(3)
_cell_formula_units_Z 8
_cell_length_a 13.7466(7)
_cell_length_b 15.6514(8)
_cell_length_c 18.1015(9)
_cell_measurement_reflns_used 9439
_cell_measurement_temperature 150(2)
_cell_measurement_theta_max 27.28
_cell_measurement_theta_min 2.62
_cell_volume 3841.2(3)
_computing_cell_refinement 'Bruker SAINT'
_computing_data_collection 'Bruker APEX2'
_computing_data_reduction 'Bruker SAINT'
_computing_molecular_graphics 'Ortep for Windows (Farrugia, 2012)'
_computing_publication_material 'WinGX publication routines (Farrugia, 2012)'
_computing_structure_refinement 'SHELXL-2018/3 (Sheldrick, 2018)'
_computing_structure_solution SIR2018
_diffrn_ambient_temperature 150(2)
_diffrn_measured_fraction_theta_full 0.995
_diffrn_measured_fraction_theta_max 0.990
_diffrn_measurement_device_type 'Bruker APEX-II CCD'
_diffrn_measurement_method '\f and \w scans'
_diffrn_radiation_probe x-ray
_diffrn_radiation_type MoK\a
_diffrn_radiation_wavelength 0.71073
_diffrn_reflns_av_R_equivalents 0.0644
_diffrn_reflns_av_unetI/netI 0.0883
_diffrn_reflns_Laue_measured_fraction_full 0.995
_diffrn_reflns_Laue_measured_fraction_max 0.990
_diffrn_reflns_limit_h_max 13
_diffrn_reflns_limit_h_min -18
_diffrn_reflns_limit_k_max 20
_diffrn_reflns_limit_k_min -20
_diffrn_reflns_limit_l_max 24
_diffrn_reflns_limit_l_min -23
_diffrn_reflns_number 56275
_diffrn_reflns_point_group_measured_fraction_full 0.995
_diffrn_reflns_point_group_measured_fraction_max 0.990
_diffrn_reflns_theta_full 25.242
_diffrn_reflns_theta_max 28.368
_diffrn_reflns_theta_min 1.953
_diffrn_source 'sealed tube'
_exptl_absorpt_coefficient_mu 2.150
_exptl_absorpt_correction_T_max 0.605
_exptl_absorpt_correction_T_min 0.480
_exptl_absorpt_correction_type multi-scan
_exptl_absorpt_process_details 'SADABS (Sheldrick, 1996)'
_exptl_crystal_colour colourless
_exptl_crystal_density_diffrn 1.429
_exptl_crystal_density_method 'not measured'
_exptl_crystal_description Block
_exptl_crystal_F_000 1680
_exptl_crystal_size_max 0.400
_exptl_crystal_size_mid 0.400
_exptl_crystal_size_min 0.260
_refine_diff_density_max 0.529
_refine_diff_density_min -0.632
_refine_diff_density_rms 0.085
_refine_ls_extinction_method none
_refine_ls_goodness_of_fit_ref 0.944
_refine_ls_hydrogen_treatment mixed
_refine_ls_matrix_type full
_refine_ls_number_parameters 954
_refine_ls_number_reflns 19018
_refine_ls_number_restraints 9
_refine_ls_restrained_S_all 0.947
_refine_ls_R_factor_all 0.1010
_refine_ls_R_factor_gt 0.0482
_refine_ls_shift/su_max 0.002
_refine_ls_shift/su_mean 0.000
_refine_ls_structure_factor_coef Fsqd
_refine_ls_weighting_details 'w=1/[\s^2^(Fo^2^)+(0.0485P)^2^] where P=(Fo^2^+2Fc^2^)/3'
_refine_ls_weighting_scheme calc
_refine_ls_wR_factor_gt 0.1022
_refine_ls_wR_factor_ref 0.1145
_reflns_Friedel_coverage 0.000
_reflns_number_gt 11596
_reflns_number_total 19018
_reflns_threshold_expression 'I > 2\s(I)'
_cod_data_source_file d0dt01845g3.cif
_cod_data_source_block 4g
_cod_depositor_comments 'Adding full bibliography for 7704721--7704723.cif.'
_cod_database_code 7704722
_shelx_shelxl_version_number 2018/3
_shelx_space_group_comment
;
The symmetry employed for this shelxl refinement is uniquely defined
by the following loop, which should always be used as a source of
symmetry information in preference to the above space-group names.
They are only intended as comments.
;
_shelx_estimated_absorpt_t_min 0.480
_shelx_estimated_absorpt_t_max 0.605

loop_
_space_group_symop_operation_xyz
'x, y, z'
'-x, -y, -z'

loop_
_atom_site_label
_atom_site_type_symbol
_atom_site_fract_x
_atom_site_fract_y
_atom_site_fract_z
_atom_site_U_iso_or_equiv
_atom_site_adp_type
_atom_site_occupancy
_atom_site_site_symmetry_order
_atom_site_calc_flag
_atom_site_refinement_flags_posn
_atom_site_refinement_flags_adp
_atom_site_refinement_flags_occupancy
_atom_site_disorder_assembly
_atom_site_disorder_group
Br1A Br 0.16743(2) 0.90510(2) 0.58421(2) 0.03523(9) Uani 1 1 d . . . . .
N1A N 0.05823(14) 0.98120(14) 0.82507(11) 0.0208(5) Uani 1 1 d . . . . .
N2A N 0.12091(14) 0.87086(13) 0.74536(11) 0.0175(5) Uani 1 1 d . . . . .
C2A C 0.15642(18) 0.99602(17) 0.81993(14) 0.0229(6) Uani 1 1 d . . . . .
C3A C 0.1903(2) 1.06844(19) 0.86853(16) 0.0346(7) Uani 1 1 d . . . . .
H3A H 0.254855 1.093037 0.875884 0.042 Uiso 1 1 calc R U . . .
C4A C 0.1105(2) 1.0975(2) 0.90417(16) 0.0362(8) Uani 1 1 d . . . . .
H4A H 0.110271 1.146515 0.940826 0.043 Uiso 1 1 calc R U . . .
C5A C 0.0310(2) 1.04263(18) 0.87700(15) 0.0301(7) Uani 1 1 d . . . . .
H5A H -0.032700 1.047585 0.892607 0.036 Uiso 1 1 calc R U . . .
C6A C 0.18981(18) 0.92832(16) 0.77178(14) 0.0206(6) Uani 1 1 d . . . . .
H6A H 0.255362 0.924701 0.759747 0.025 Uiso 1 1 calc R U . . .
C7A C 0.14089(17) 0.79532(16) 0.69712(13) 0.0179(6) Uani 1 1 d . . . . .
C8A C 0.16340(18) 0.79914(17) 0.62408(14) 0.0222(6) Uani 1 1 d . . . . .
C9A C 0.18308(19) 0.72402(19) 0.57957(15) 0.0303(7) Uani 1 1 d . . . . .
H9A H 0.199055 0.726433 0.530050 0.036 Uiso 1 1 calc R U . . .
C10A C 0.1795(2) 0.64634(19) 0.60699(17) 0.0351(8) Uani 1 1 d . . . . .
H10A H 0.192059 0.595145 0.575903 0.042 Uiso 1 1 calc R U . . .
C11A C 0.15786(19) 0.64150(18) 0.67893(16) 0.0298(7) Uani 1 1 d . . . . .
H11A H 0.156442 0.587481 0.697696 0.036 Uiso 1 1 calc R U . . .
C12A C 0.13816(18) 0.71631(17) 0.72377(15) 0.0229(6) Uani 1 1 d . . . . .
H12A H 0.122624 0.713241 0.773316 0.028 Uiso 1 1 calc R U . . .
C13A C -0.05760(17) 0.91875(17) 0.70533(14) 0.0200(6) Uani 1 1 d . . . . .
C14A C -0.08262(18) 0.85868(19) 0.64175(14) 0.0249(6) Uani 1 1 d . . . . .
H14A H -0.055652 0.803114 0.639811 0.030 Uiso 1 1 calc R U . . .
C15A C -0.1453(2) 0.8779(2) 0.58187(15) 0.0339(7) Uani 1 1 d . . . . .
H15A H -0.160854 0.835607 0.539664 0.041 Uiso 1 1 calc R U . . .
C16A C -0.1857(2) 0.9583(2) 0.58279(17) 0.0400(8) Uani 1 1 d . . . . .
H16A H -0.227650 0.971834 0.541015 0.048 Uiso 1 1 calc R U . . .
C17A C -0.1645(2) 1.0181(2) 0.64458(18) 0.0385(8) Uani 1 1 d . . . . .
H17A H -0.193023 1.073016 0.646166 0.046 Uiso 1 1 calc R U . . .
C18A C -0.10122(18) 0.99890(18) 0.70517(16) 0.0279(6) Uani 1 1 d . . . . .
H18A H -0.087296 1.041302 0.747503 0.033 Uiso 1 1 calc R U . . .
C19A C -0.02113(17) 0.82910(16) 0.82524(13) 0.0186(6) Uani 1 1 d . . . . .
C20A C 0.02574(19) 0.82509(18) 0.89723(14) 0.0258(6) Uani 1 1 d . . . . .
H20A H 0.081330 0.861853 0.914687 0.031 Uiso 1 1 calc R U . . .
C21A C -0.0063(2) 0.76953(19) 0.94335(15) 0.0305(7) Uani 1 1 d . . . . .
H21A H 0.027499 0.768084 0.991686 0.037 Uiso 1 1 calc R U . . .
C22A C -0.0880(2) 0.71542(18) 0.91967(15) 0.0284(7) Uani 1 1 d . . . . .
H22A H -0.111012 0.677797 0.951846 0.034 Uiso 1 1 calc R U . . .
C23A C -0.13507(19) 0.71718(18) 0.84895(15) 0.0273(6) Uani 1 1 d . . . . .
H23A H -0.190424 0.680037 0.831755 0.033 Uiso 1 1 calc R U . . .
C24A C -0.10175(18) 0.77304(17) 0.80286(15) 0.0232(6) Uani 1 1 d . . . . .
H24A H -0.135059 0.773181 0.754174 0.028 Uiso 1 1 calc R U . . .
B1A B 0.0165(2) 0.89789(19) 0.77467(16) 0.0190(6) Uani 1 1 d . . . . .
Br1B Br 0.03927(2) 0.41706(2) 0.60035(2) 0.03389(9) Uani 1 1 d . . . . .
N1B N 0.23194(14) 0.47984(14) 0.83694(11) 0.0215(5) Uani 1 1 d . . . . .
N2B N 0.13934(14) 0.37215(14) 0.75630(11) 0.0184(5) Uani 1 1 d . . . . .
C2B C 0.13402(18) 0.49918(17) 0.82907(14) 0.0219(6) Uani 1 1 d . . . . .
C3B C 0.1197(2) 0.57380(18) 0.87629(15) 0.0307(7) Uani 1 1 d . . . . .
H3B H 0.059649 0.601714 0.881775 0.037 Uiso 1 1 calc R U . . .
C4B C 0.2110(2) 0.59943(19) 0.91393(16) 0.0336(7) Uani 1 1 d . . . . .
H4B H 0.225067 0.648575 0.950199 0.040 Uiso 1 1 calc R U . . .
C5B C 0.2783(2) 0.53968(18) 0.88866(15) 0.0297(7) Uani 1 1 d . . . . .
H5B H 0.346245 0.541271 0.905501 0.036 Uiso 1 1 calc R U . . .
C6B C 0.08266(18) 0.43359(17) 0.78052(14) 0.0206(6) Uani 1 1 d . . . . .
H6B H 0.014089 0.433423 0.766518 0.025 Uiso 1 1 calc R U . . .
C7B C 0.10292(17) 0.29939(17) 0.70428(14) 0.0192(6) Uani 1 1 d . . . . .
C8B C 0.05763(18) 0.30777(18) 0.63331(15) 0.0239(6) Uani 1 1 d . . . . .
C9B C 0.02587(19) 0.23513(19) 0.58400(16) 0.0305(7) Uani 1 1 d . . . . .
H9B H -0.004560 0.241065 0.535394 0.037 Uiso 1 1 calc R U . . .
C10B C 0.0386(2) 0.1541(2) 0.60579(17) 0.0352(8) Uani 1 1 d . . . . .
H10B H 0.016752 0.104422 0.572061 0.042 Uiso 1 1 calc R U . . .
C11B C 0.0827(2) 0.14508(19) 0.67583(17) 0.0329(7) Uani 1 1 d . . . . .
H11B H 0.091054 0.089289 0.690580 0.039 Uiso 1 1 calc R U . . .
C12B C 0.11491(18) 0.21738(18) 0.72502(16) 0.0259(6) Uani 1 1 d . . . . .
H12B H 0.145531 0.210832 0.773438 0.031 Uiso 1 1 calc R U . . .
C13B C 0.29944(17) 0.32588(17) 0.83977(14) 0.0205(6) Uani 1 1 d . . . . .
C14B C 0.377131(17) 0.273664(16) 0.821615(17) 0.0241(6) Uani 1 1 d D . . . .
C15B C 0.41926(19) 0.21989(18) 0.87168(15) 0.0268(6) Uani 1 1 d . . . . .
H15B H 0.472568 0.185633 0.858349 0.032 Uiso 1 1 calc R U . . .
C16B C 0.3847(2) 0.21590(18) 0.93979(15) 0.0291(7) Uani 1 1 d . . . . .
H16B H 0.413609 0.179434 0.973580 0.035 Uiso 1 1 calc R U . . .
C17B C 0.3068(2) 0.26613(19) 0.95808(15) 0.0313(7) Uani 1 1 d . . . . .
H17B H 0.281755 0.263931 1.004810 0.038 Uiso 1 1 calc R U . . .
C18B C 0.26505(19) 0.31940(18) 0.90908(14) 0.0253(6) Uani 1 1 d . . . . .
H18B H 0.211251 0.352764 0.922829 0.030 Uiso 1 1 calc R U . . .
C19B C 0.31083(17) 0.41300(17) 0.71724(14) 0.0194(6) Uani 1 1 d . . . . .
C20B C 0.31805(17) 0.34902(18) 0.65698(14) 0.0231(6) Uani 1 1 d . . . . .
H20B H 0.288851 0.293667 0.657682 0.028 Uiso 1 1 calc R U . . .
C21B C 0.36685(19) 0.36421(19) 0.59602(14) 0.0269(7) Uani 1 1 d . . . . .
H21B H 0.370323 0.319703 0.555699 0.032 Uiso 1 1 calc R U . . .
C22B C 0.4103(2) 0.44437(19) 0.59432(15) 0.0306(7) Uani 1 1 d . . . . .
H22B H 0.4457(10) 0.4546(3) 0.5513(11) 0.037 Uiso 1 1 calc R U . . .
C23B C 0.404603(17) 0.510932(17) 0.652653(18) 0.0298(7) Uani 1 1 d D . . . .
C24B C 0.35486(17) 0.49279(17) 0.71342(14) 0.0234(6) Uani 1 1 d . . . . .
H24B H 0.351245 0.537267 0.753740 0.028 Uiso 1 1 calc R U . . .
B1B B 0.2535(2) 0.39484(19) 0.78797(16) 0.0194(6) Uani 1 1 d . . . . .
Br3C Br 0.58986(2) 0.39946(2) 0.90279(2) 0.03655(9) Uani 1 1 d . . . . .
N2C N 0.64232(14) 0.43054(14) 0.74255(11) 0.0181(5) Uani 1 1 d . . . . .
N1C N 0.71558(14) 0.32141(14) 0.66866(11) 0.0203(5) Uani 1 1 d . . . . .
C2C C 0.61642(17) 0.30434(17) 0.66727(14) 0.0211(6) Uani 1 1 d . . . . .
C3C C 0.5894(2) 0.23041(18) 0.61856(15) 0.0284(7) Uani 1 1 d . . . . .
H3C H 0.525675 0.204531 0.607261 0.034 Uiso 1 1 calc R U . . .
C4C C 0.6740(2) 0.20174(18) 0.58962(15) 0.0288(7) Uani 1 1 d . . . . .
H4C H 0.679175 0.151871 0.554722 0.035 Uiso 1 1 calc R U . . .
C5C C 0.7499(2) 0.25918(17) 0.62088(14) 0.0253(6) Uani 1 1 d . . . . .
H5C H 0.815944 0.255138 0.610168 0.030 Uiso 1 1 calc R U . . .
C6C C 0.57655(17) 0.37177(17) 0.71315(13) 0.0197(6) Uani 1 1 d . . . . .
H6C H 0.509500 0.373875 0.721503 0.024 Uiso 1 1 calc R U . . .
C7C C 0.61692(16) 0.50634(17) 0.78794(13) 0.0188(6) Uani 1 1 d . . . . .
C8C C 0.59073(18) 0.50403(18) 0.86032(14) 0.0235(6) Uani 1 1 d . . . . .
C9C C 0.56506(19) 0.57918(19) 0.90221(15) 0.0309(7) Uani 1 1 d . . . . .
H9C H 0.548053 0.577384 0.951537 0.037 Uiso 1 1 calc R U . . .
C10C C 0.564093(19) 0.657014(18) 0.872424(16) 0.0341(7) Uani 1 1 d D . . . .
C11C C 0.59119(19) 0.65847(19) 0.80136(16) 0.0313(7) Uani 1 1 d . . . . .
H11C H 0.591195 0.711345 0.780645 0.038 Uiso 1 1 calc R U . . .
C12C C 0.61827(18) 0.58458(17) 0.75983(15) 0.0245(6) Uani 1 1 d . . . . .
H12C H 0.638050 0.587395 0.711429 0.029 Uiso 1 1 calc R U . . .
C13C C 0.82180(17) 0.39273(17) 0.79126(14) 0.0218(6) Uani 1 1 d . . . . .
C14C C 0.87426(18) 0.31681(18) 0.79573(15) 0.0266(6) Uani 1 1 d . . . . .
H14C H 0.864114 0.271717 0.755180 0.032 Uiso 1 1 calc R U . . .
C15C C 0.940842(17) 0.304932(19) 0.857520(16) 0.0373(8) Uani 1 1 d . . . . .
C16C C 0.9533(2) 0.3717(2) 0.91683(17) 0.0410(8) Uani 1 1 d . . . . .
H16C H 0.998415 0.365118 0.959086 0.049 Uiso 1 1 calc R U . . .
C17C C 0.902445(17) 0.446821(17) 0.916227(16) 0.0350(7) Uani 1 1 d D . . . .
C18C C 0.83845(18) 0.45626(19) 0.85367(14) 0.0258(6) Uani 1 1 d . . . . .
H18C H 0.804069 0.508280 0.852878 0.031 Uiso 1 1 calc R U . . .
C19C C 0.78851(16) 0.47762(16) 0.66929(13) 0.0182(6) Uani 1 1 d . . . . .
C20C C 0.85785(17) 0.54221(17) 0.69797(14) 0.0221(6) Uani 1 1 d . . . . .
H20C H 0.884295 0.545159 0.748884 0.027 Uiso 1 1 calc R U . . .
C21C C 0.89006(19) 0.60265(18) 0.65516(15) 0.0273(6) Uani 1 1 d . . . . .
H21C H 0.937580 0.645893 0.676871 0.033 Uiso 1 1 calc R U . . .
C22C C 0.8531(2) 0.59977(18) 0.58149(16) 0.0312(7) Uani 1 1 d . . . . .
H22C H 0.875283 0.640738 0.551916 0.037 Uiso 1 1 calc R U . . .
C23C C 0.7835(2) 0.53706(18) 0.55043(15) 0.0309(7) Uani 1 1 d . . . . .
H23C H 0.757389 0.534905 0.499509 0.037 Uiso 1 1 calc R U . . .
C24C C 0.75214(19) 0.47744(18) 0.59387(14) 0.0244(6) Uani 1 1 d . . . . .
H24C H 0.704152 0.434768 0.571827 0.029 Uiso 1 1 calc R U . . .
B1C B 0.7505(2) 0.40691(19) 0.71832(16) 0.0184(6) Uani 1 1 d . . . . .
Br1D Br 0.72094(2) 0.89672(2) 0.89992(2) 0.04112(10) Uani 1 1 d . . . . .
N1D N 0.51956(15) 0.82497(14) 0.66993(12) 0.0241(5) Uani 1 1 d . . . . .
N2D N 0.61461(14) 0.93519(14) 0.74544(11) 0.0206(5) Uani 1 1 d . . . . .
C2D C 0.61821(19) 0.81253(18) 0.66662(15) 0.0259(6) Uani 1 1 d . . . . .
C3D C 0.6306(2) 0.73975(19) 0.61588(16) 0.0352(8) Uani 1 1 d . . . . .
H3D H 0.690721 0.716235 0.603066 0.042 Uiso 1 1 calc R U . . .
C4D C 0.5365(2) 0.70874(19) 0.58793(16) 0.0373(8) Uani 1 1 d . . . . .
H4D H 0.520470 0.659508 0.552086 0.045 Uiso 1 1 calc R U . . .
C5D C 0.4703(2) 0.76235(19) 0.62161(15) 0.0311(7) Uani 1 1 d . . . . .
H5D H 0.401084 0.756021 0.612169 0.037 Uiso 1 1 calc R U . . .
C6D C 0.67153(18) 0.87973(18) 0.71213(14) 0.0246(6) Uani 1 1 d . . . . .
H6D H 0.740972 0.884727 0.718274 0.030 Uiso 1 1 calc R U . . .
C7D C 0.65567(18) 1.00970(18) 0.79349(14) 0.0226(6) Uani 1 1 d . . . . .
C8D C 0.70689(18) 1.00435(18) 0.86311(15) 0.0248(6) Uani 1 1 d . . . . .
C9D C 0.748284(18) 1.077229(17) 0.907804(16) 0.0336(7) Uani 1 1 d D . . . .
C10D C 0.737700(17) 1.157818(18) 0.882215(17) 0.0368(8) Uani 1 1 d D . . . .
C11D C 0.6859(2) 1.16311(19) 0.81311(17) 0.0365(8) Uani 1 1 d . . . . .
H11D H 0.678725 1.217633 0.795576 0.044 Uiso 1 1 calc R U . . .
C12D C 0.64442(19) 1.09028(18) 0.76936(16) 0.0280(7) Uani 1 1 d . . . . .
H12D H 0.608068 1.095235 0.722569 0.034 Uiso 1 1 calc R U . . .
C13D C 0.44398(17) 0.97733(17) 0.67823(14) 0.0214(6) Uani 1 1 d . . . . .
C14D C 0.44761(19) 0.97567(19) 0.60143(15) 0.0289(7) Uani 1 1 d . . . . .
H14D H 0.483437 0.932064 0.575994 0.035 Uiso 1 1 calc R U . . .
C15D C 0.4009(2) 1.03521(19) 0.56091(16) 0.0323(7) Uani 1 1 d . . . . .
H15D H 0.405621 1.032392 0.508679 0.039 Uiso 1 1 calc R U . . .
C16D C 0.34725(19) 1.09911(19) 0.59652(16) 0.0317(7) Uani 1 1 d . . . . .
H16D H 0.315123 1.139992 0.568691 0.038 Uiso 1 1 calc R U . . .
C17D C 0.340606(18) 1.103130(16) 0.672992(18) 0.0296(7) Uani 1 1 d D . . . .
C18D C 0.390004(17) 1.043289(18) 0.713687(16) 0.0244(6) Uani 1 1 d D . . . .
C19D C 0.45114(17) 0.88408(18) 0.79692(14) 0.0229(6) Uani 1 1 d . . . . .
C20D C 0.454542(16) 0.943254(17) 0.862528(16) 0.0301(7) Uani 1 1 d D . . . .
C21D C 0.4080(2) 0.9214(2) 0.92351(16) 0.0393(8) Uani 1 1 d . . . . .
H21D H 0.411363 0.960886 0.968063 0.047 Uiso 1 1 calc R U . . .
C22D C 0.3574(2) 0.8432(2) 0.91989(17) 0.0422(9) Uani 1 1 d . . . . .
H22D H 0.325862 0.829821 0.961464 0.051 Uiso 1 1 calc R U . . .
C23D C 0.3530(2) 0.7852(2) 0.85593(17) 0.0367(8) Uani 1 1 d . . . . .
H23D H 0.318610 0.731469 0.853055 0.044 Uiso 1 1 calc R U . . .
C24D C 0.39961(18) 0.80588(18) 0.79532(15) 0.0266(6) Uani 1 1 d . . . . .
H24D H 0.396187 0.765387 0.751378 0.032 Uiso 1 1 calc R U . . .
B1D B 0.4991(2) 0.9069(2) 0.72356(17) 0.0212(7) Uani 1 1 d . . . . .
H10D H 0.772483 1.204586 0.921600 0.060(10) Uiso 1 1 d D . . . .
H9D H 0.781000 1.076786 0.958400 0.063(11) Uiso 1 1 d D . . . .
H14B H 0.405488 0.273200 0.775200 0.031(7) Uiso 1 1 d D . . . .
H17C H 0.914000 0.495100 0.966700 0.077(11) Uiso 1 1 d D . . . .
H18D H 0.384500 1.039700 0.770900 0.033(8) Uiso 1 1 d D . . . .
H17D H 0.314600 1.154202 0.701000 0.044(9) Uiso 1 1 d D . . . .
H10C H 0.539392 0.714200 0.900700 0.040(8) Uiso 1 1 d D . . . .
H23B H 0.430791 0.564500 0.650309 0.068(11) Uiso 1 1 d D . . . .
H20D H 0.486587 1.001999 0.867002 0.041(8) Uiso 1 1 d D . . . .
H15C H 1.002600 0.265400 0.865208 0.118(16) Uiso 1 1 d . . . . .

loop_
_atom_site_aniso_label
_atom_site_aniso_U_11
_atom_site_aniso_U_22
_atom_site_aniso_U_33
_atom_site_aniso_U_23
_atom_site_aniso_U_13
_atom_site_aniso_U_12
Br1A 0.04512(19) 0.03120(19) 0.03360(17) 0.01444(14) 0.01174(14) 0.00122(14)
N1A 0.0200(11) 0.0172(12) 0.0243(12) 0.0004(10) 0.0009(9) 0.0012(9)
N2A 0.0177(11) 0.0153(12) 0.0199(11) 0.0043(9) 0.0017(9) 0.0015(9)
C2A 0.0188(13) 0.0190(15) 0.0298(15) 0.0024(12) -0.0012(11) 0.0016(11)
C3A 0.0279(16) 0.0245(17) 0.0465(19) -0.0070(14) -0.0039(14) -0.0061(13)
C4A 0.0371(17) 0.0279(18) 0.0383(18) -0.0113(14) -0.0022(14) 0.0035(14)
C5A 0.0311(16) 0.0240(17) 0.0336(16) -0.0068(13) 0.0076(13) 0.0040(13)
C6A 0.0166(13) 0.0163(15) 0.0298(15) 0.0070(12) 0.0022(11) 0.0009(11)
C7A 0.0138(12) 0.0145(14) 0.0244(14) -0.0002(11) 0.0007(10) 0.0009(10)
C8A 0.0221(14) 0.0193(15) 0.0255(14) 0.0046(12) 0.0019(11) 0.0013(12)
C9A 0.0330(16) 0.0332(19) 0.0249(15) -0.0003(13) 0.0087(12) 0.0029(14)
C10A 0.0369(17) 0.0220(17) 0.0445(19) -0.0089(14) 0.0106(14) 0.0056(14)
C11A 0.0322(16) 0.0148(15) 0.0425(18) 0.0046(13) 0.0028(13) 0.0021(13)
C12A 0.0244(14) 0.0164(15) 0.0289(15) 0.0046(12) 0.0047(11) 0.0014(12)
C13A 0.0124(12) 0.0213(15) 0.0277(14) 0.0077(12) 0.0029(10) -0.0002(11)
C14A 0.0171(13) 0.0324(18) 0.0262(15) 0.0074(13) 0.0024(11) 0.0025(12)
C15A 0.0278(16) 0.048(2) 0.0252(15) 0.0030(14) 0.0016(12) -0.0076(15)
C16A 0.0334(17) 0.052(2) 0.0375(18) 0.0275(17) -0.0079(14) -0.0021(16)
C17A 0.0295(17) 0.0307(19) 0.058(2) 0.0226(17) -0.0032(15) -0.0001(14)
C18A 0.0198(14) 0.0244(17) 0.0399(17) 0.0093(13) 0.0000(12) -0.0029(12)
C19A 0.0189(13) 0.0181(15) 0.0190(13) 0.0019(11) 0.0037(10) 0.0039(11)
C20A 0.0279(15) 0.0241(17) 0.0245(15) 0.0018(12) 0.0009(12) -0.0022(13)
C21A 0.0403(17) 0.0328(18) 0.0198(14) 0.0098(13) 0.0012(12) 0.0052(15)
C22A 0.0335(16) 0.0238(17) 0.0326(16) 0.0120(13) 0.0144(13) 0.0067(13)
C23A 0.0242(14) 0.0213(16) 0.0382(17) 0.0078(13) 0.0060(12) 0.0027(12)
C24A 0.0215(14) 0.0226(16) 0.0263(14) 0.0058(12) 0.0019(11) 0.0048(12)
B1A 0.0164(14) 0.0181(17) 0.0224(15) 0.0015(13) 0.0027(12) 0.0017(12)
Br1B 0.04325(18) 0.03204(19) 0.02867(16) 0.00999(13) 0.00581(13) 0.00894(14)
N1B 0.0209(11) 0.0197(13) 0.0236(12) 0.0008(10) 0.0046(9) -0.0015(10)
N2B 0.0162(11) 0.0181(12) 0.0220(11) 0.0068(9) 0.0020(9) -0.0001(9)
C2B 0.0224(14) 0.0180(15) 0.0272(14) 0.0058(12) 0.0086(11) 0.0012(12)
C3B 0.0376(17) 0.0215(17) 0.0355(16) 0.0024(13) 0.0169(14) 0.0038(14)
C4B 0.0456(18) 0.0227(17) 0.0327(16) -0.0051(13) 0.0161(14) -0.0067(14)
C5B 0.0331(16) 0.0267(17) 0.0280(15) -0.0008(13) 0.0035(13) -0.0066(13)
C6B 0.0173(13) 0.0211(15) 0.0255(14) 0.0068(12) 0.0071(11) 0.0019(11)
C7B 0.0146(12) 0.0179(15) 0.0250(14) 0.0018(11) 0.0032(10) -0.0017(11)
C8B 0.0171(13) 0.0258(17) 0.0293(15) 0.0030(12) 0.0054(11) 0.0023(12)
C9B 0.0227(15) 0.036(2) 0.0298(16) -0.0027(14) 0.0000(12) -0.0032(13)
C10B 0.0298(16) 0.0240(18) 0.048(2) -0.0092(15) 0.0025(14) -0.0058(14)
C11B 0.0325(16) 0.0187(17) 0.0470(19) 0.0038(14) 0.0030(14) -0.0014(13)
C12B 0.0214(14) 0.0217(16) 0.0348(16) 0.0065(13) 0.0018(12) -0.0039(12)
C13B 0.0181(13) 0.0207(15) 0.0211(13) -0.0002(11) -0.0012(10) -0.0042(11)
C14B 0.0215(14) 0.0217(16) 0.0287(15) 0.0018(12) 0.0023(11) -0.0003(12)
C15B 0.0233(14) 0.0189(16) 0.0365(16) 0.0005(13) -0.0008(12) 0.0014(12)
C16B 0.0325(16) 0.0217(16) 0.0307(16) 0.0048(13) -0.0081(13) -0.0041(13)
C17B 0.0368(17) 0.0335(19) 0.0235(15) 0.0041(13) 0.0035(13) -0.0032(14)
C18B 0.0258(15) 0.0233(16) 0.0253(15) -0.0011(12) 0.0005(12) 0.0007(12)
C19B 0.0120(12) 0.0200(15) 0.0263(14) 0.0047(12) -0.0004(10) 0.0034(11)
C20B 0.0178(13) 0.0249(16) 0.0270(14) 0.0067(12) -0.0005(11) 0.0003(12)
C21B 0.0255(14) 0.0328(18) 0.0219(14) 0.0021(13) 0.0015(11) 0.0016(13)
C22B 0.0291(16) 0.037(2) 0.0285(15) 0.0118(14) 0.0083(12) 0.0014(14)
C23B 0.0256(15) 0.0295(18) 0.0372(17) 0.0165(14) 0.0020(12) 0.0008(13)
C24B 0.0208(14) 0.0212(16) 0.0286(15) 0.0050(12) 0.0012(11) 0.0034(12)
B1B 0.0149(14) 0.0170(17) 0.0253(16) 0.0002(13) 0.0011(12) -0.0007(12)
Br3C 0.04789(19) 0.0356(2) 0.02729(16) 0.00731(14) 0.00697(13) -0.00853(15)
N2C 0.0138(10) 0.0204(13) 0.0198(11) 0.0034(9) 0.0003(8) -0.0019(9)
N1C 0.0204(11) 0.0175(12) 0.0236(11) 0.0043(10) 0.0027(9) 0.0017(9)
C2C 0.0174(13) 0.0193(15) 0.0264(14) 0.0049(12) -0.0007(11) 0.0004(11)
C3C 0.0276(15) 0.0208(16) 0.0334(16) 0.0001(13) -0.0071(12) -0.0034(12)
C4C 0.0370(17) 0.0192(16) 0.0287(16) -0.0004(12) 0.0008(13) 0.0047(13)
C5C 0.0297(15) 0.0209(16) 0.0259(15) 0.0042(12) 0.0044(12) 0.0045(12)
C6C 0.0142(12) 0.0229(16) 0.0226(13) 0.0082(12) -0.0010(10) 0.0009(11)
C7C 0.0114(12) 0.0225(15) 0.0208(13) -0.0011(11) -0.0020(10) -0.0010(11)
C8C 0.0199(13) 0.0270(17) 0.0228(14) 0.0018(12) 0.0004(11) -0.0034(12)
C9C 0.0247(15) 0.042(2) 0.0227(15) -0.0088(14) 0.0002(12) 0.0028(14)
C10C 0.0280(16) 0.0302(19) 0.0400(18) -0.0073(15) -0.0023(13) 0.0084(14)
C11C 0.0271(15) 0.0220(17) 0.0419(18) 0.0006(14) -0.0057(13) 0.0053(13)
C12C 0.0207(14) 0.0248(17) 0.0283(15) 0.0039(13) 0.0024(11) 0.0034(12)
C13C 0.0137(13) 0.0245(16) 0.0292(15) 0.0104(12) 0.0037(11) -0.0050(11)
C14C 0.0197(14) 0.0269(17) 0.0355(16) 0.0140(13) 0.0018(12) -0.0017(12)
C15C 0.0232(16) 0.046(2) 0.0467(19) 0.0291(17) -0.0037(14) -0.0051(15)
C16C 0.0305(17) 0.057(2) 0.0378(18) 0.0314(17) -0.0116(14) -0.0127(16)
C17C 0.0313(17) 0.047(2) 0.0275(16) 0.0131(15) -0.0029(13) -0.0114(15)
C18C 0.0175(13) 0.0348(18) 0.0249(14) 0.0057(13) -0.0004(11) -0.0019(12)
C19C 0.0150(12) 0.0189(15) 0.0210(13) 0.0025(11) 0.0025(10) 0.0058(11)
C20C 0.0199(13) 0.0221(16) 0.0248(14) 0.0038(12) 0.0038(11) 0.0012(12)
C21C 0.0273(15) 0.0193(16) 0.0359(17) 0.0014(13) 0.0079(13) -0.0005(12)
C22C 0.0472(18) 0.0174(16) 0.0341(17) 0.0105(13) 0.0182(14) 0.0088(14)
C23C 0.0476(18) 0.0267(18) 0.0200(14) 0.0067(13) 0.0054(13) 0.0109(15)
C24C 0.0271(15) 0.0215(16) 0.0235(14) 0.0012(12) -0.0001(11) 0.0024(12)
B1C 0.0138(14) 0.0179(17) 0.0237(15) 0.0031(13) 0.0018(12) 0.0011(12)
Br1D 0.0522(2) 0.0382(2) 0.03554(18) 0.01480(15) 0.00208(15) 0.01478(16)
N1D 0.0235(12) 0.0202(13) 0.0293(12) 0.0019(10) 0.0078(10) -0.0005(10)
N2D 0.0195(11) 0.0177(13) 0.0263(12) 0.0063(10) 0.0061(9) 0.0004(9)
C2D 0.0264(15) 0.0232(16) 0.0300(15) 0.0053(13) 0.0090(12) 0.0044(12)
C3D 0.0428(18) 0.0238(17) 0.0419(18) 0.0019(14) 0.0200(15) 0.0062(14)
C4D 0.054(2) 0.0240(18) 0.0335(17) -0.0060(14) 0.0157(15) -0.0046(15)
C5D 0.0293(16) 0.0295(18) 0.0327(16) -0.0036(14) 0.0049(13) -0.0048(13)
C6D 0.0189(13) 0.0277(17) 0.0301(15) 0.0111(13) 0.0062(11) 0.0038(12)
C7D 0.0188(13) 0.0237(16) 0.0264(14) 0.0045(12) 0.0060(11) 0.0010(12)
C8D 0.0210(14) 0.0282(17) 0.0268(15) 0.0071(13) 0.0055(11) 0.0045(12)
C9D 0.0267(15) 0.044(2) 0.0294(17) -0.0013(15) 0.0052(13) -0.0032(14)
C10D 0.0311(16) 0.035(2) 0.0412(19) -0.0083(15) 0.0070(14) -0.0126(14)
C11D 0.0365(17) 0.0225(18) 0.052(2) 0.0073(15) 0.0119(15) -0.0078(14)
C12D 0.0275(15) 0.0246(17) 0.0341(16) 0.0102(13) 0.0060(12) 0.0005(13)
C13D 0.0145(13) 0.0219(16) 0.0275(14) 0.0034(12) 0.0011(11) -0.0026(11)
C14D 0.0230(14) 0.0331(18) 0.0309(16) 0.0040(14) 0.0048(12) 0.0003(13)
C15D 0.0304(16) 0.0366(19) 0.0312(16) 0.0118(14) 0.0010(13) -0.0015(14)
C16D 0.0253(15) 0.0232(17) 0.0462(19) 0.0130(14) -0.0085(13) -0.0029(13)
C17D 0.0259(15) 0.0186(16) 0.0422(18) 0.0002(13) -0.0012(13) 0.0014(13)
C18D 0.0211(14) 0.0217(16) 0.0301(15) 0.0033(12) 0.0012(11) -0.0010(12)
C19D 0.0140(13) 0.0262(17) 0.0299(15) 0.0074(12) 0.0040(11) 0.0045(12)
C20D 0.0279(15) 0.0337(19) 0.0293(16) 0.0027(13) 0.0075(12) 0.0019(14)
C21D 0.0358(17) 0.051(2) 0.0317(17) 0.0018(16) 0.0098(14) 0.0049(16)
C22D 0.0404(19) 0.054(2) 0.0385(19) 0.0174(17) 0.0188(15) 0.0063(17)
C23D 0.0300(16) 0.036(2) 0.050(2) 0.0201(16) 0.0138(14) 0.0047(14)
C24D 0.0239(14) 0.0250(17) 0.0333(16) 0.0077(13) 0.0080(12) 0.0090(13)
B1D 0.0164(15) 0.0190(17) 0.0278(16) 0.0011(13) 0.0033(12) 0.0001(13)

loop_
_atom_type_symbol
_atom_type_description
_atom_type_scat_dispersion_real
_atom_type_scat_dispersion_imag
_atom_type_scat_source
C C 0.0033 0.0016 'International Tables Vol C Tables 4.2.6.8 and 6.1.1.4'
H H 0.0000 0.0000 'International Tables Vol C Tables 4.2.6.8 and 6.1.1.4'
B B 0.0013 0.0007 'International Tables Vol C Tables 4.2.6.8 and 6.1.1.4'
N N 0.0061 0.0033 'International Tables Vol C Tables 4.2.6.8 and 6.1.1.4'
Br Br -0.2901 2.4595 'International Tables Vol C Tables 4.2.6.8 and 6.1.1.4'

loop_
_geom_angle_atom_site_label_1
_geom_angle_atom_site_label_2
_geom_angle_atom_site_label_3
_geom_angle
_geom_angle_site_symmetry_1
_geom_angle_site_symmetry_3
_geom_angle_publ_flag
C5A N1A C2A 107.0(2) . . ?
C5A N1A B1A 140.3(2) . . ?
C2A N1A B1A 112.46(19) . . ?
C6A N2A C7A 121.14(19) . . ?
C6A N2A B1A 111.38(19) . . ?
C7A N2A B1A 127.5(2) . . ?
N1A C2A C3A 109.8(2) . . ?
N1A C2A C6A 108.7(2) . . ?
C3A C2A C6A 141.2(3) . . ?
C4A C3A C2A 105.7(2) . . ?
C4A C3A H3A 127.1 . . ?
C2A C3A H3A 127.1 . . ?
C5A C4A C3A 108.1(2) . . ?
C5A C4A H4A 126.0 . . ?
C3A C4A H4A 126.0 . . ?
N1A C5A C4A 109.4(2) . . ?
N1A C5A H5A 125.3 . . ?
C4A C5A H5A 125.3 . . ?
N2A C6A C2A 112.5(2) . . ?
N2A C6A H6A 123.7 . . ?
C2A C6A H6A 123.7 . . ?
C12A C7A C8A 119.2(2) . . ?
C12A C7A N2A 118.9(2) . . ?
C8A C7A N2A 121.9(2) . . ?
C9A C8A C7A 119.7(3) . . ?
C9A C8A Br1A 119.1(2) . . ?
C7A C8A Br1A 121.22(19) . . ?
C10A C9A C8A 120.1(3) . . ?
C10A C9A H9A 120.0 . . ?
C8A C9A H9A 120.0 . . ?
C9A C10A C11A 120.9(3) . . ?
C9A C10A H10A 119.5 . . ?
C11A C10A H10A 119.5 . . ?
C10A C11A C12A 119.3(3) . . ?
C10A C11A H11A 120.3 . . ?
C12A C11A H11A 120.3 . . ?
C7A C12A C11A 120.7(2) . . ?
C7A C12A H12A 119.6 . . ?
C11A C12A H12A 119.6 . . ?
C18A C13A C14A 116.2(2) . . ?
C18A C13A B1A 121.4(2) . . ?
C14A C13A B1A 122.5(2) . . ?
C15A C14A C13A 121.9(3) . . ?
C15A C14A H14A 119.1 . . ?
C13A C14A H14A 119.1 . . ?
C14A C15A C16A 120.5(3) . . ?
C14A C15A H15A 119.7 . . ?
C16A C15A H15A 119.7 . . ?
C17A C16A C15A 119.2(3) . . ?
C17A C16A H16A 120.4 . . ?
C15A C16A H16A 120.4 . . ?
C16A C17A C18A 120.4(3) . . ?
C16A C17A H17A 119.8 . . ?
C18A C17A H17A 119.8 . . ?
C17A C18A C13A 121.8(3) . . ?
C17A C18A H18A 119.1 . . ?
C13A C18A H18A 119.1 . . ?
C24A C19A C20A 116.1(2) . . ?
C24A C19A B1A 123.7(2) . . ?
C20A C19A B1A 120.1(2) . . ?
C21A C20A C19A 122.0(3) . . ?
C21A C20A H20A 119.0 . . ?
C19A C20A H20A 119.0 . . ?
C20A C21A C22A 120.4(3) . . ?
C20A C21A H21A 119.8 . . ?
C22A C21A H21A 119.8 . . ?
C23A C22A C21A 119.0(3) . . ?
C23A C22A H22A 120.5 . . ?
C21A C22A H22A 120.5 . . ?
C22A C23A C24A 120.0(3) . . ?
C22A C23A H23A 120.0 . . ?
C24A C23A H23A 120.0 . . ?
C23A C24A C19A 122.4(3) . . ?
C23A C24A H24A 118.8 . . ?
C19A C24A H24A 118.8 . . ?
N1A B1A C13A 112.2(2) . . ?
N1A B1A C19A 110.4(2) . . ?
C13A B1A C19A 116.9(2) . . ?
N1A B1A N2A 94.86(18) . . ?
C13A B1A N2A 109.35(19) . . ?
C19A B1A N2A 111.0(2) . . ?
C5B N1B C2B 107.8(2) . . ?
C5B N1B B1B 139.6(2) . . ?
C2B N1B B1B 112.5(2) . . ?
C6B N2B C7B 122.4(2) . . ?
C6B N2B B1B 111.0(2) . . ?
C7B N2B B1B 126.43(19) . . ?
N1B C2B C3B 109.3(2) . . ?
N1B C2B C6B 108.9(2) . . ?
C3B C2B C6B 141.6(2) . . ?
C2B C3B C4B 106.2(2) . . ?
C2B C3B H3B 126.9 . . ?
C4B C3B H3B 126.9 . . ?
C3B C4B C5B 107.5(3) . . ?
C3B C4B H4B 126.2 . . ?
C5B C4B H4B 126.2 . . ?
N1B C5B C4B 109.2(3) . . ?
N1B C5B H5B 125.4 . . ?
C4B C5B H5B 125.4 . . ?
N2B C6B C2B 112.6(2) . . ?
N2B C6B H6B 123.7 . . ?
C2B C6B H6B 123.7 . . ?
C12B C7B C8B 118.9(2) . . ?
C12B C7B N2B 118.7(2) . . ?
C8B C7B N2B 122.4(2) . . ?
C9B C8B C7B 120.3(3) . . ?
C9B C8B Br1B 118.1(2) . . ?
C7B C8B Br1B 121.6(2) . . ?
C10B C9B C8B 119.9(3) . . ?
C10B C9B H9B 120.1 . . ?
C8B C9B H9B 120.1 . . ?
C11B C10B C9B 120.4(3) . . ?
C11B C10B H10B 119.8 . . ?
C9B C10B H10B 119.8 . . ?
C10B C11B C12B 119.9(3) . . ?
C10B C11B H11B 120.0 . . ?
C12B C11B H11B 120.0 . . ?
C11B C12B C7B 120.7(3) . . ?
C11B C12B H12B 119.7 . . ?
C7B C12B H12B 119.7 . . ?
C14B C13B C18B 116.5(2) . . ?
C14B C13B B1B 123.62(19) . . ?
C18B C13B B1B 119.8(2) . . ?
C13B C14B C15B 121.05(15) . . ?
C13B C14B H14B 122.68 . . ?
C15B C14B H14B 116.26 . . ?
C16B C15B C14B 121.1(2) . . ?
C16B C15B H15B 119.5 . . ?
C14B C15B H15B 119.5 . . ?
C15B C16B C17B 118.6(3) . . ?
C15B C16B H16B 120.7 . . ?
C17B C16B H16B 120.7 . . ?
C18B C17B C16B 120.7(3) . . ?
C18B C17B H17B 119.7 . . ?
C16B C17B H17B 119.7 . . ?
C17B C18B C13B 122.2(2) . . ?
C17B C18B H18B 118.9 . . ?
C13B C18B H18B 118.9 . . ?
C24B C19B C20B 116.8(2) . . ?
C24B C19B B1B 121.7(2) . . ?
C20B C19B B1B 121.5(2) . . ?
C21B C20B C19B 121.8(3) . . ?
C21B C20B H20B 119.1 . . ?
C19B C20B H20B 119.1 . . ?
C22B C21B C20B 119.8(3) . . ?
C22B C21B H21B 120.1 . . ?
C20B C21B H21B 120.1 . . ?
C21B C22B C23B 120.8(2) . . ?
C21B C22B H22B 119.6 . . ?
C23B C22B H22B 119.6 . . ?
C22B C23B C24B 117.57(16) . . ?
C22B C23B H23B 120.61 . . ?
C24B C23B H23B 121.80 . . ?
C19B C24B C23B 123.2(2) . . ?
C19B C24B H24B 118.4 . . ?
C23B C24B H24B 118.4 . . ?
N1B B1B C13B 110.5(2) . . ?
N1B B1B C19B 111.9(2) . . ?
C13B B1B C19B 117.2(2) . . ?
N1B B1B N2B 94.88(18) . . ?
C13B B1B N2B 112.8(2) . . ?
C19B B1B N2B 107.3(2) . . ?
C6C N2C C7C 121.41(19) . . ?
C6C N2C B1C 111.70(19) . . ?
C7C N2C B1C 126.9(2) . . ?
C5C N1C C2C 106.8(2) . . ?
C5C N1C B1C 140.2(2) . . ?
C2C N1C B1C 112.84(19) . . ?
N1C C2C C3C 109.7(2) . . ?
N1C C2C C6C 108.4(2) . . ?
C3C C2C C6C 141.7(2) . . ?
C4C C3C C2C 106.2(2) . . ?
C4C C3C H3C 126.9 . . ?
C2C C3C H3C 126.9 . . ?
C3C C4C C5C 107.6(2) . . ?
C3C C4C H4C 126.2 . . ?
C5C C4C H4C 126.2 . . ?
N1C C5C C4C 109.7(2) . . ?
N1C C5C H5C 125.2 . . ?
C4C C5C H5C 125.2 . . ?
N2C C6C C2C 112.2(2) . . ?
N2C C6C H6C 123.9 . . ?
C2C C6C H6C 123.9 . . ?
C12C C7C C8C 118.8(2) . . ?
C12C C7C N2C 119.3(2) . . ?
C8C C7C N2C 121.9(2) . . ?
C9C C8C C7C 120.1(3) . . ?
C9C C8C Br3C 119.0(2) . . ?
C7C C8C Br3C 120.9(2) . . ?
C8C C9C C10C 120.5(2) . . ?
C8C C9C H9C 119.7 . . ?
C10C C9C H9C 119.7 . . ?
C11C C10C C9C 118.75(16) . . ?
C11C C10C H10C 118.54 . . ?
C9C C10C H10C 122.61 . . ?
C12C C11C C10C 121.2(3) . . ?
C12C C11C H11C 119.4 . . ?
C10C C11C H11C 119.4 . . ?
C11C C12C C7C 120.7(3) . . ?
C11C C12C H12C 119.7 . . ?
C7C C12C H12C 119.7 . . ?
C18C C13C C14C 115.9(2) . . ?
C18C C13C B1C 122.2(2) . . ?
C14C C13C B1C 121.9(2) . . ?
C15C C14C C13C 122.8(2) . . ?
C15C C14C H14C 118.6 . . ?
C13C C14C H14C 118.6 . . ?
C16C C15C C14C 117.46(17) . . ?
C16C C15C H15C 105.55 . . ?
C14C C15C H15C 133.89 . . ?
C17C C16C C15C 122.3(2) . . ?
C17C C16C H16C 118.8 . . ?
C15C C16C H16C 118.8 . . ?
C16C C17C C18C 118.26(17) . . ?
C16C C17C H17C 117.65 . . ?
C18C C17C H17C 124.07 . . ?
C17C C18C C13C 123.3(2) . . ?
C17C C18C H18C 118.4 . . ?
C13C C18C H18C 118.4 . . ?
C20C C19C C24C 115.6(2) . . ?
C20C C19C B1C 123.2(2) . . ?
C24C C19C B1C 121.2(2) . . ?
C19C C20C C21C 122.6(3) . . ?
C19C C20C H20C 118.7 . . ?
C21C C20C H20C 118.7 . . ?
C22C C21C C20C 119.8(3) . . ?
C22C C21C H21C 120.1 . . ?
C20C C21C H21C 120.1 . . ?
C21C C22C C23C 119.8(3) . . ?
C21C C22C H22C 120.1 . . ?
C23C C22C H22C 120.1 . . ?
C22C C23C C24C 119.7(3) . . ?
C22C C23C H23C 120.2 . . ?
C24C C23C H23C 120.2 . . ?
C23C C24C C19C 122.5(3) . . ?
C23C C24C H24C 118.8 . . ?
C19C C24C H24C 118.8 . . ?
N1C B1C C13C 113.3(2) . . ?
N1C B1C C19C 111.8(2) . . ?
C13C B1C C19C 115.4(2) . . ?
N1C B1C N2C 94.87(18) . . ?
C13C B1C N2C 109.29(19) . . ?
C19C B1C N2C 110.3(2) . . ?
C5D N1D C2D 107.5(2) . . ?
C5D N1D B1D 139.7(2) . . ?
C2D N1D B1D 112.7(2) . . ?
C6D N2D C7D 120.6(2) . . ?
C6D N2D B1D 111.4(2) . . ?
C7D N2D B1D 128.05(19) . . ?
N1D C2D C3D 109.3(2) . . ?
N1D C2D C6D 109.1(2) . . ?
C3D C2D C6D 141.4(3) . . ?
C4D C3D C2D 105.7(2) . . ?
C4D C3D H3D 127.1 . . ?
C2D C3D H3D 127.1 . . ?
C5D C4D C3D 108.0(3) . . ?
C5D C4D H4D 126.0 . . ?
C3D C4D H4D 126.0 . . ?
N1D C5D C4D 109.4(3) . . ?
N1D C5D H5D 125.3 . . ?
C4D C5D H5D 125.3 . . ?
N2D C6D C2D 112.2(2) . . ?
N2D C6D H6D 123.9 . . ?
C2D C6D H6D 123.9 . . ?
C8D C7D C12D 118.8(3) . . ?
C8D C7D N2D 122.4(2) . . ?
C12D C7D N2D 118.8(2) . . ?
C9D C8D C7D 121.4(2) . . ?
C9D C8D Br1D 118.13(16) . . ?
C7D C8D Br1D 120.5(2) . . ?
C8D C9D C10D 119.19(11) . . ?
C8D C9D H9D 123.90 . . ?
C10D C9D H9D 116.762 . . ?
C11D C10D C9D 119.35(12) . . ?
C11D C10D H10D 131.28 . . ?
C9D C10D H10D 109.379 . . ?
C12D C11D C10D 121.0(3) . . ?
C12D C11D H11D 119.5 . . ?
C10D C11D H11D 119.5 . . ?
C11D C12D C7D 120.3(3) . . ?
C11D C12D H12D 119.8 . . ?
C7D C12D H12D 119.8 . . ?
C14D C13D C18D 116.9(2) . . ?
C14D C13D B1D 121.0(2) . . ?
C18D C13D B1D 122.16(19) . . ?
C15D C14D C13D 122.4(3) . . ?
C15D C14D H14D 118.8 . . ?
C13D C14D H14D 118.8 . . ?
C14D C15D C16D 120.0(3) . . ?
C14D C15D H15D 120.0 . . ?
C16D C15D H15D 120.0 . . ?
C15D C16D C17D 119.9(2) . . ?
C15D C16D H16D 120.1 . . ?
C17D C16D H16D 120.1 . . ?
C16D C17D C18D 119.46(12) . . ?
C16D C17D H17D 120.80 . . ?
C18D C17D H17D 118.344 . . ?
C17D C18D C13D 121.40(11) . . ?
C17D C18D H18D 123.686 . . ?
C13D C18D H18D 114.64 . . ?
C24D C19D C20D 117.7(2) . . ?
C24D C19D B1D 120.3(2) . . ?
C20D C19D B1D 121.9(2) . . ?
C21D C20D C19D 119.41(18) . . ?
C21D C20D H20D 117.98 . . ?
C19D C20D H20D 122.56 . . ?
C22D C21D C20D 121.3(3) . . ?
C22D C21D H21D 119.3 . . ?
C20D C21D H21D 119.3 . . ?
C23D C22D C21D 119.8(3) . . ?
C23D C22D H22D 120.1 . . ?
C21D C22D H22D 120.1 . . ?
C22D C23D C24D 119.4(3) . . ?
C22D C23D H23D 120.3 . . ?
C24D C23D H23D 120.3 . . ?
C23D C24D C19D 122.4(3) . . ?
C23D C24D H24D 118.8 . . ?
C19D C24D H24D 118.8 . . ?
N1D B1D C13D 111.2(2) . . ?
N1D B1D C19D 112.6(2) . . ?
C13D B1D C19D 116.1(2) . . ?
N1D B1D N2D 94.60(18) . . ?
C13D B1D N2D 110.2(2) . . ?
C19D B1D N2D 110.2(2) . . ?

loop_
_geom_bond_atom_site_label_1
_geom_bond_atom_site_label_2
_geom_bond_distance
_geom_bond_site_symmetry_2
_geom_bond_publ_flag
Br1A C8A 1.891(3) . ?
N1A C5A 1.346(3) . ?
N1A C2A 1.380(3) . ?
N1A B1A 1.558(4) . ?
N2A C6A 1.304(3) . ?
N2A C7A 1.429(3) . ?
N2A B1A 1.627(3) . ?
C2A C3A 1.387(4) . ?
C2A C6A 1.402(3) . ?
C3A C4A 1.386(4) . ?
C3A H3A 0.9500 . ?
C4A C5A 1.385(4) . ?
C4A H4A 0.9500 . ?
C5A H5A 0.9500 . ?
C6A H6A 0.9500 . ?
C7A C12A 1.383(3) . ?
C7A C8A 1.397(3) . ?
C8A C9A 1.388(3) . ?
C9A C10A 1.371(4) . ?
C9A H9A 0.9500 . ?
C10A C11A 1.376(4) . ?
C10A H10A 0.9500 . ?
C11A C12A 1.388(3) . ?
C11A H11A 0.9500 . ?
C12A H12A 0.9500 . ?
C13A C18A 1.401(4) . ?
C13A C14A 1.401(4) . ?
C13A B1A 1.602(4) . ?
C14A C15A 1.379(4) . ?
C14A H14A 0.9500 . ?
C15A C16A 1.384(4) . ?
C15A H15A 0.9500 . ?
C16A C17A 1.369(4) . ?
C16A H16A 0.9500 . ?
C17A C18A 1.393(4) . ?
C17A H17A 0.9500 . ?
C18A H18A 0.9500 . ?
C19A C24A 1.394(4) . ?
C19A C20A 1.401(3) . ?
C19A B1A 1.609(4) . ?
C20A C21A 1.375(4) . ?
C20A H20A 0.9500 . ?
C21A C22A 1.391(4) . ?
C21A H21A 0.9500 . ?
C22A C23A 1.376(4) . ?
C22A H22A 0.9500 . ?
C23A C24A 1.384(4) . ?
C23A H23A 0.9500 . ?
C24A H24A 0.9500 . ?
Br1B C8B 1.893(3) . ?
N1B C5B 1.340(3) . ?
N1B C2B 1.382(3) . ?
N1B B1B 1.556(3) . ?
N2B C6B 1.311(3) . ?
N2B C7B 1.431(3) . ?
N2B B1B 1.630(3) . ?
C2B C3B 1.389(3) . ?
C2B C6B 1.394(4) . ?
C3B C4B 1.391(4) . ?
C3B H3B 0.9500 . ?
C4B C5B 1.399(4) . ?
C4B H4B 0.9500 . ?
C5B H5B 0.9500 . ?
C6B H6B 0.9500 . ?
C7B C12B 1.389(4) . ?
C7B C8B 1.390(4) . ?
C8B C9B 1.388(4) . ?
C9B C10B 1.383(4) . ?
C9B H9B 0.9500 . ?
C10B C11B 1.371(4) . ?
C10B H10B 0.9500 . ?
C11B C12B 1.385(4) . ?
C11B H11B 0.9500 . ?
C12B H12B 0.9500 . ?
C13B C14B 1.399(2) . ?
C13B C18B 1.401(3) . ?
C13B B1B 1.611(4) . ?
C14B C15B 1.401(3) . ?
C14B H14B 0.96179 . ?
C15B C16B 1.375(4) . ?
C15B H15B 0.9500 . ?
C16B C17B 1.384(4) . ?
C16B H16B 0.9500 . ?
C17B C18B 1.381(4) . ?
C17B H17B 0.9500 . ?
C18B H18B 0.9500 . ?
C19B C24B 1.390(4) . ?
C19B C20B 1.399(3) . ?
C19B B1B 1.623(4) . ?
C20B C21B 1.392(3) . ?
C20B H20B 0.9500 . ?
C21B C22B 1.384(4) . ?
C21B H21B 0.9500 . ?
C22B C23B 1.398(3) . ?
C22B H22B 0.99(3) . ?
C23B C24B 1.409(2) . ?
C23B H23B 0.91372 . ?
C24B H24B 0.9500 . ?
Br3C C8C 1.893(3) . ?
N2C C6C 1.301(3) . ?
N2C C7C 1.428(3) . ?
N2C B1C 1.630(3) . ?
N1C C5C 1.346(3) . ?
N1C C2C 1.381(3) . ?
N1C B1C 1.554(4) . ?
C2C C3C 1.384(4) . ?
C2C C6C 1.415(3) . ?
C3C C4C 1.384(3) . ?
C3C H3C 0.9500 . ?
C4C C5C 1.390(4) . ?
C4C H4C 0.9500 . ?
C5C H5C 0.9500 . ?
C6C H6C 0.9500 . ?
C7C C12C 1.384(4) . ?
C7C C8C 1.399(3) . ?
C8C C9C 1.390(4) . ?
C9C C10C 1.392(3) . ?
C9C H9C 0.9500 . ?
C10C C11C 1.379(3) . ?
C10C H10C 1.05476 . ?
C11C C12C 1.378(4) . ?
C11C H11C 0.9500 . ?
C12C H12C 0.9500 . ?
C13C C18C 1.406(4) . ?
C13C C14C 1.408(4) . ?
C13C B1C 1.601(4) . ?
C14C C15C 1.403(3) . ?
C14C H14C 0.9500 . ?
C15C C16C 1.396(3) . ?
C15C H15C 1.06751 . ?
C16C C17C 1.381(3) . ?
C16C H16C 0.9500 . ?
C17C C18C 1.384(3) . ?
C17C H17C 1.10659 . ?
C18C H18C 0.9500 . ?
C19C C20C 1.389(3) . ?
C19C C24C 1.404(3) . ?
C19C B1C 1.614(4) . ?
C20C C21C 1.389(4) . ?
C20C H20C 0.9500 . ?
C21C C22C 1.372(4) . ?
C21C H21C 0.9500 . ?
C22C C23C 1.382(4) . ?
C22C H22C 0.9500 . ?
C23C C24C 1.383(4) . ?
C23C H23C 0.9500 . ?
C24C H24C 0.9500 . ?
Br1D C8D 1.893(3) . ?
N1D C5D 1.350(3) . ?
N1D C2D 1.380(3) . ?
N1D B1D 1.558(3) . ?
N2D C6D 1.313(3) . ?
N2D C7D 1.434(3) . ?
N2D B1D 1.634(3) . ?
C2D C3D 1.397(4) . ?
C2D C6D 1.397(4) . ?
C3D C4D 1.395(4) . ?
C3D H3D 0.9500 . ?
C4D C5D 1.386(4) . ?
C4D H4D 0.9500 . ?
C5D H5D 0.9500 . ?
C6D H6D 0.9500 . ?
C7D C8D 1.391(4) . ?
C7D C12D 1.391(4) . ?
C8D C9D 1.389(3) . ?
C9D C10D 1.40167(7) . ?
C9D H9D 0.97808 . ?
C10D C11D 1.386(3) . ?
C10D H10D 1.02882 . ?
C11D C12D 1.381(4) . ?
C11D H11D 0.9500 . ?
C12D H12D 0.9500 . ?
C13D C14D 1.393(3) . ?
C13D C18D 1.412(2) . ?
C13D B1D 1.609(4) . ?
C14D C15D 1.383(4) . ?
C14D H14D 0.9500 . ?
C15D C16D 1.389(4) . ?
C15D H15D 0.9500 . ?
C16D C17D 1.391(3) . ?
C16D H16D 0.9500 . ?
C17D C18D 1.40423(4) . ?
C17D H17D 0.98586(6) . ?
C18D H18D 1.05457 . ?
C19D C24D 1.398(4) . ?
C19D C20D 1.409(3) . ?
C19D B1D 1.618(4) . ?
C20D C21D 1.406(3) . ?
C20D H20D 1.00231 . ?
C21D C22D 1.386(4) . ?
C21D H21D 0.9500 . ?
C22D C23D 1.375(4) . ?
C22D H22D 0.9500 . ?
C23D C24D 1.395(4) . ?
C23D H23D 0.9500 . ?
C24D H24D 0.9500 . ?

loop_
_geom_torsion_atom_site_label_1
_geom_torsion_atom_site_label_2
_geom_torsion_atom_site_label_3
_geom_torsion_atom_site_label_4
_geom_torsion
_geom_torsion_site_symmetry_1
_geom_torsion_site_symmetry_2
_geom_torsion_site_symmetry_3
_geom_torsion_site_symmetry_4
_geom_torsion_publ_flag
C5A N1A C2A C3A -0.9(3) . . . . ?
B1A N1A C2A C3A -177.2(2) . . . . ?
C5A N1A C2A C6A 174.2(2) . . . . ?
B1A N1A C2A C6A -2.1(3) . . . . ?
N1A C2A C3A C4A 0.4(3) . . . . ?
C6A C2A C3A C4A -172.2(4) . . . . ?
C2A C3A C4A C5A 0.2(3) . . . . ?
C2A N1A C5A C4A 1.1(3) . . . . ?
B1A N1A C5A C4A 175.6(3) . . . . ?
C3A C4A C5A N1A -0.8(4) . . . . ?
C7A N2A C6A C2A -178.0(2) . . . . ?
B1A N2A C6A C2A 1.9(3) . . . . ?
N1A C2A C6A N2A 0.0(3) . . . . ?
C3A C2A C6A N2A 172.6(4) . . . . ?
C6A N2A C7A C12A 110.3(3) . . . . ?
B1A N2A C7A C12A -69.6(3) . . . . ?
C6A N2A C7A C8A -69.4(3) . . . . ?
B1A N2A C7A C8A 110.7(3) . . . . ?
C12A C7A C8A C9A -0.3(4) . . . . ?
N2A C7A C8A C9A 179.5(2) . . . . ?
C12A C7A C8A Br1A 179.58(19) . . . . ?
N2A C7A C8A Br1A -0.7(3) . . . . ?
C7A C8A C9A C10A 0.6(4) . . . . ?
Br1A C8A C9A C10A -179.2(2) . . . . ?
C8A C9A C10A C11A -0.9(4) . . . . ?
C9A C10A C11A C12A 0.9(4) . . . . ?
C8A C7A C12A C11A 0.3(4) . . . . ?
N2A C7A C12A C11A -179.5(2) . . . . ?
C10A C11A C12A C7A -0.6(4) . . . . ?
C18A C13A C14A C15A 1.1(4) . . . . ?
B1A C13A C14A C15A -178.9(2) . . . . ?
C13A C14A C15A C16A 0.2(4) . . . . ?
C14A C15A C16A C17A -1.4(4) . . . . ?
C15A C16A C17A C18A 1.4(4) . . . . ?
C16A C17A C18A C13A -0.1(4) . . . . ?
C14A C13A C18A C17A -1.1(4) . . . . ?
B1A C13A C18A C17A 178.9(2) . . . . ?
C24A C19A C20A C21A -0.5(4) . . . . ?
B1A C19A C20A C21A 177.5(2) . . . . ?
C19A C20A C21A C22A -0.6(4) . . . . ?
C20A C21A C22A C23A 1.2(4) . . . . ?
C21A C22A C23A C24A -0.8(4) . . . . ?
C22A C23A C24A C19A -0.2(4) . . . . ?
C20A C19A C24A C23A 0.8(4) . . . . ?
B1A C19A C24A C23A -177.0(2) . . . . ?
C5A N1A B1A C13A 75.2(4) . . . . ?
C2A N1A B1A C13A -110.4(2) . . . . ?
C5A N1A B1A C19A -57.1(4) . . . . ?
C2A N1A B1A C19A 117.3(2) . . . . ?
C5A N1A B1A N2A -171.6(3) . . . . ?
C2A N1A B1A N2A 2.8(3) . . . . ?
C18A C13A B1A N1A -18.6(3) . . . . ?
C14A C13A B1A N1A 161.4(2) . . . . ?
C18A C13A B1A C19A 110.4(3) . . . . ?
C14A C13A B1A C19A -69.6(3) . . . . ?
C18A C13A B1A N2A -122.5(2) . . . . ?
C14A C13A B1A N2A 57.5(3) . . . . ?
C24A C19A B1A N1A 145.6(2) . . . . ?
C20A C19A B1A N1A -32.2(3) . . . . ?
C24A C19A B1A C13A 15.8(3) . . . . ?
C20A C19A B1A C13A -162.0(2) . . . . ?
C24A C19A B1A N2A -110.6(3) . . . . ?
C20A C19A B1A N2A 71.6(3) . . . . ?
C6A N2A B1A N1A -2.8(3) . . . . ?
C7A N2A B1A N1A 177.1(2) . . . . ?
C6A N2A B1A C13A 112.8(2) . . . . ?
C7A N2A B1A C13A -67.3(3) . . . . ?
C6A N2A B1A C19A -116.8(2) . . . . ?
C7A N2A B1A C19A 63.1(3) . . . . ?
C5B N1B C2B C3B 1.0(3) . . . . ?
B1B N1B C2B C3B 177.8(2) . . . . ?
C5B N1B C2B C6B -174.7(2) . . . . ?
B1B N1B C2B C6B 2.1(3) . . . . ?
N1B C2B C3B C4B -0.6(3) . . . . ?
C6B C2B C3B C4B 172.9(3) . . . . ?
C2B C3B C4B C5B -0.1(3) . . . . ?
C2B N1B C5B C4B -1.0(3) . . . . ?
B1B N1B C5B C4B -176.5(3) . . . . ?
C3B C4B C5B N1B 0.7(3) . . . . ?
C7B N2B C6B C2B -178.3(2) . . . . ?
B1B N2B C6B C2B -2.8(3) . . . . ?
N1B C2B C6B N2B 0.5(3) . . . . ?
C3B C2B C6B N2B -173.0(3) . . . . ?
C6B N2B C7B C12B -121.4(3) . . . . ?
B1B N2B C7B C12B 63.8(3) . . . . ?
C6B N2B C7B C8B 59.8(3) . . . . ?
B1B N2B C7B C8B -115.0(3) . . . . ?
C12B C7B C8B C9B -0.6(4) . . . . ?
N2B C7B C8B C9B 178.2(2) . . . . ?
C12B C7B C8B Br1B -179.54(17) . . . . ?
N2B C7B C8B Br1B -0.7(3) . . . . ?
C7B C8B C9B C10B 0.5(4) . . . . ?
Br1B C8B C9B C10B 179.52(19) . . . . ?
C8B C9B C10B C11B -0.1(4) . . . . ?
C9B C10B C11B C12B -0.2(4) . . . . ?
C10B C11B C12B C7B 0.2(4) . . . . ?
C8B C7B C12B C11B 0.2(4) . . . . ?
N2B C7B C12B C11B -178.6(2) . . . . ?
C18B C13B C14B C15B -1.7(3) . . . . ?
B1B C13B C14B C15B 174.8(2) . . . . ?
C13B C14B C15B C16B 0.9(3) . . . . ?
C14B C15B C16B C17B 0.2(4) . . . . ?
C15B C16B C17B C18B -0.3(4) . . . . ?
C16B C17B C18B C13B -0.6(4) . . . . ?
C14B C13B C18B C17B 1.6(4) . . . . ?
B1B C13B C18B C17B -175.0(3) . . . . ?
C24B C19B C20B C21B 0.0(4) . . . . ?
B1B C19B C20B C21B 179.8(2) . . . . ?
C19B C20B C21B C22B 0.4(4) . . . . ?
C20B C21B C22B C23B -1.0(4) . . . . ?
C21B C22B C23B C24B 1.2(3) . . . . ?
C20B C19B C24B C23B 0.3(3) . . . . ?
B1B C19B C24B C23B -179.56(19) . . . . ?
C22B C23B C24B C19B -0.8(3) . . . . ?
C5B N1B B1B C13B 55.6(4) . . . . ?
C2B N1B B1B C13B -119.7(2) . . . . ?
C5B N1B B1B C19B -77.0(4) . . . . ?
C2B N1B B1B C19B 107.7(2) . . . . ?
C5B N1B B1B N2B 172.1(3) . . . . ?
C2B N1B B1B N2B -3.2(3) . . . . ?
C14B C13B B1B N1B -138.4(2) . . . . ?
C18B C13B B1B N1B 38.0(3) . . . . ?
C14B C13B B1B C19B -8.6(4) . . . . ?
C18B C13B B1B C19B 167.8(2) . . . . ?
C14B C13B B1B N2B 116.8(2) . . . . ?
C18B C13B B1B N2B -66.9(3) . . . . ?
C24B C19B B1B N1B 14.6(3) . . . . ?
C20B C19B B1B N1B -165.2(2) . . . . ?
C24B C19B B1B C13B -114.6(3) . . . . ?
C20B C19B B1B C13B 65.6(3) . . . . ?
C24B C19B B1B N2B 117.4(2) . . . . ?
C20B C19B B1B N2B -62.4(3) . . . . ?
C6B N2B B1B N1B 3.5(3) . . . . ?
C7B N2B B1B N1B 178.8(2) . . . . ?
C6B N2B B1B C13B 118.2(2) . . . . ?
C7B N2B B1B C13B -66.5(3) . . . . ?
C6B N2B B1B C19B -111.3(2) . . . . ?
C7B N2B B1B C19B 64.0(3) . . . . ?
C5C N1C C2C C3C 0.5(3) . . . . ?
B1C N1C C2C C3C 176.3(2) . . . . ?
C5C N1C C2C C6C -176.1(2) . . . . ?
B1C N1C C2C C6C -0.3(3) . . . . ?
N1C C2C C3C C4C 0.0(3) . . . . ?
C6C C2C C3C C4C 174.8(3) . . . . ?
C2C C3C C4C C5C -0.5(3) . . . . ?
C2C N1C C5C C4C -0.8(3) . . . . ?
B1C N1C C5C C4C -174.8(3) . . . . ?
C3C C4C C5C N1C 0.8(3) . . . . ?
C7C N2C C6C C2C 177.0(2) . . . . ?
B1C N2C C6C C2C -1.0(3) . . . . ?
N1C C2C C6C N2C 0.9(3) . . . . ?
C3C C2C C6C N2C -174.0(3) . . . . ?
C6C N2C C7C C12C -108.1(3) . . . . ?
B1C N2C C7C C12C 69.6(3) . . . . ?
C6C N2C C7C C8C 72.0(3) . . . . ?
B1C N2C C7C C8C -110.3(3) . . . . ?
C12C C7C C8C C9C 1.1(4) . . . . ?
N2C C7C C8C C9C -179.0(2) . . . . ?
C12C C7C C8C Br3C -178.78(18) . . . . ?
N2C C7C C8C Br3C 1.1(3) . . . . ?
C7C C8C C9C C10C 0.7(4) . . . . ?
Br3C C8C C9C C10C -179.43(15) . . . . ?
C8C C9C C10C C11C -1.5(3) . . . . ?
C9C C10C C11C C12C 0.4(3) . . . . ?
C10C C11C C12C C7C 1.4(4) . . . . ?
C8C C7C C12C C11C -2.1(4) . . . . ?
N2C C7C C12C C11C 178.0(2) . . . . ?
C18C C13C C14C C15C -1.3(3) . . . . ?
B1C C13C C14C C15C 176.67(19) . . . . ?
C13C C14C C15C C16C 0.9(3) . . . . ?
C14C C15C C16C C17C 0.4(3) . . . . ?
C15C C16C C17C C18C -1.3(3) . . . . ?
C16C C17C C18C C13C 0.9(3) . . . . ?
C14C C13C C18C C17C 0.4(3) . . . . ?
B1C C13C C18C C17C -177.58(19) . . . . ?
C24C C19C C20C C21C -0.4(3) . . . . ?
B1C C19C C20C C21C 179.9(2) . . . . ?
C19C C20C C21C C22C -0.1(4) . . . . ?
C20C C21C C22C C23C 0.4(4) . . . . ?
C21C C22C C23C C24C -0.3(4) . . . . ?
C22C C23C C24C C19C -0.1(4) . . . . ?
C20C C19C C24C C23C 0.5(4) . . . . ?
B1C C19C C24C C23C -179.8(2) . . . . ?
C5C N1C B1C C13C -73.0(4) . . . . ?
C2C N1C B1C C13C 113.2(2) . . . . ?
C5C N1C B1C C19C 59.5(4) . . . . ?
C2C N1C B1C C19C -114.3(2) . . . . ?
C5C N1C B1C N2C 173.6(3) . . . . ?
C2C N1C B1C N2C -0.2(3) . . . . ?
C18C C13C B1C N1C -160.8(2) . . . . ?
C14C C13C B1C N1C 21.3(3) . . . . ?
C18C C13C B1C C19C 68.5(3) . . . . ?
C14C C13C B1C C19C -109.3(3) . . . . ?
C18C C13C B1C N2C -56.4(3) . . . . ?
C14C C13C B1C N2C 125.7(2) . . . . ?
C20C C19C B1C N1C -152.6(2) . . . . ?
C24C C19C B1C N1C 27.7(3) . . . . ?
C20C C19C B1C C13C -21.2(3) . . . . ?
C24C C19C B1C C13C 159.1(2) . . . . ?
C20C C19C B1C N2C 103.2(3) . . . . ?
C24C C19C B1C N2C -76.4(3) . . . . ?
C6C N2C B1C N1C 0.7(3) . . . . ?
C7C N2C B1C N1C -177.2(2) . . . . ?
C6C N2C B1C C13C -116.0(2) . . . . ?
C7C N2C B1C C13C 66.0(3) . . . . ?
C6C N2C B1C C19C 116.1(2) . . . . ?
C7C N2C B1C C19C -61.8(3) . . . . ?
C5D N1D C2D C3D -0.9(3) . . . . ?
B1D N1D C2D C3D -178.2(2) . . . . ?
C5D N1D C2D C6D 175.9(2) . . . . ?
B1D N1D C2D C6D -1.3(3) . . . . ?
N1D C2D C3D C4D 0.5(3) . . . . ?
C6D C2D C3D C4D -174.7(4) . . . . ?
C2D C3D C4D C5D 0.0(3) . . . . ?
C2D N1D C5D C4D 0.9(3) . . . . ?
B1D N1D C5D C4D 177.0(3) . . . . ?
C3D C4D C5D N1D -0.6(4) . . . . ?
C7D N2D C6D C2D -178.8(2) . . . . ?
B1D N2D C6D C2D 0.7(3) . . . . ?
N1D C2D C6D N2D 0.4(3) . . . . ?
C3D C2D C6D N2D 175.6(4) . . . . ?
C6D N2D C7D C8D -70.4(3) . . . . ?
B1D N2D C7D C8D 110.2(3) . . . . ?
C6D N2D C7D C12D 109.2(3) . . . . ?
B1D N2D C7D C12D -70.2(3) . . . . ?
C12D C7D C8D C9D -1.3(3) . . . . ?
N2D C7D C8D C9D 178.24(18) . . . . ?
C12D C7D C8D Br1D 178.10(18) . . . . ?
N2D C7D C8D Br1D -2.3(3) . . . . ?
C7D C8D C9D C10D 0.3(3) . . . . ?
Br1D C8D C9D C10D -179.13(8) . . . . ?
C8D C9D C10D C11D 0.28(17) . . . . ?
C9D C10D C11D C12D 0.2(3) . . . . ?
C10D C11D C12D C7D -1.2(4) . . . . ?
C8D C7D C12D C11D 1.8(4) . . . . ?
N2D C7D C12D C11D -177.8(2) . . . . ?
C18D C13D C14D C15D -0.1(4) . . . . ?
B1D C13D C14D C15D 179.9(3) . . . . ?
C13D C14D C15D C16D -0.6(4) . . . . ?
C14D C15D C16D C17D 0.1(4) . . . . ?
C15D C16D C17D C18D 1.2(3) . . . . ?
C16D C17D C18D C13D -1.96(17) . . . . ?
C14D C13D C18D C17D 1.4(3) . . . . ?
B1D C13D C18D C17D -178.64(17) . . . . ?
C24D C19D C20D C21D 1.0(3) . . . . ?
B1D C19D C20D C21D 177.3(2) . . . . ?
C19D C20D C21D C22D -1.1(4) . . . . ?
C20D C21D C22D C23D 0.7(5) . . . . ?
C21D C22D C23D C24D -0.1(4) . . . . ?
C22D C23D C24D C19D 0.0(4) . . . . ?
C20D C19D C24D C23D -0.4(4) . . . . ?
B1D C19D C24D C23D -176.9(2) . . . . ?
C5D N1D B1D C13D -60.7(4) . . . . ?
C2D N1D B1D C13D 115.3(2) . . . . ?
C5D N1D B1D C19D 71.5(4) . . . . ?
C2D N1D B1D C19D -112.6(2) . . . . ?
C5D N1D B1D N2D -174.5(3) . . . . ?
C2D N1D B1D N2D 1.5(3) . . . . ?
C14D C13D B1D N1D -20.7(3) . . . . ?
C18D C13D B1D N1D 159.28(19) . . . . ?
C14D C13D B1D C19D -151.1(2) . . . . ?
C18D C13D B1D C19D 28.9(3) . . . . ?
C14D C13D B1D N2D 82.8(3) . . . . ?
C18D C13D B1D N2D -97.2(2) . . . . ?
C24D C19D B1D N1D -23.9(3) . . . . ?
C20D C19D B1D N1D 159.86(19) . . . . ?
C24D C19D B1D C13D 105.8(3) . . . . ?
C20D C19D B1D C13D -70.5(3) . . . . ?
C24D C19D B1D N2D -128.1(2) . . . . ?
C20D C19D B1D N2D 55.7(3) . . . . ?
C6D N2D B1D N1D -1.3(3) . . . . ?
C7D N2D B1D N1D 178.2(2) . . . . ?
C6D N2D B1D C13D -115.8(2) . . . . ?
C7D N2D B1D C13D 63.6(3) . . . . ?
C6D N2D B1D C19D 114.8(2) . . . . ?
C7D N2D B1D C19D -65.7(3) . . . . ?
